data_1555126
loop_
_publ_author_name
'Liu, Weigang'
'Pan, Hongjie'
'Tian, Hua'
'Shi, Yian'

_publ_section_title
;
 Enantioselective 6-exo-Bromoaminocyclization of Homoallylic
 N-Tosylcarbamates Catalyzed by a Novel Monophosphine-Sc(OTf)3 Complex.
;
_journal_issue 16
_journal_name_full 'Organic letters'
_journal_page_first 3956
_journal_page_last 3959
_journal_paper_doi 10.1021/acs.orglett.5b01779
_journal_volume 17
_journal_year 2015
_chemical_absolute_configuration ad
_chemical_formula_moiety 'C13 H19 N O3 S'
_chemical_formula_sum 'C13 H19 N O3 S'
_chemical_formula_weight 269.35
_space_group_crystal_system orthorhombic
_space_group_IT_number 19
_space_group_name_Hall 'P 2ac 2ab'
_space_group_name_H-M_alt 'P 21 21 21'
_atom_sites_solution_hydrogens mixed
_audit_creation_date 2014-12-19
_audit_creation_method
;
Olex2 1.2
(compiled 2013.12.10 svn.r2850 for OlexSys, GUI svn.r4736)
;
_cell_angle_alpha 90
_cell_angle_beta 90
_cell_angle_gamma 90
_cell_formula_units_Z 4
_cell_length_a 7.789(2)
_cell_length_b 11.669(3)
_cell_length_c 15.029(4)
_cell_measurement_reflns_used 4574
_cell_measurement_temperature 173.1500
_cell_measurement_theta_max 27.4784
_cell_measurement_theta_min 1.3550
_cell_volume 1366.0(6)
_computing_cell_refinement 'CrystalClear (Rigaku Inc., 2007)'
_computing_data_collection 'CrystalClear (Rigaku Inc., 2007)'
_computing_data_reduction 'CrystalClear (Rigaku Inc., 2007)'
_computing_molecular_graphics 'Olex2 (Dolomanov et al., 2009)'
_computing_publication_material 'Olex2 (Dolomanov et al., 2009)'
_computing_structure_refinement 'SHELXL (Sheldrick, 2013)'
_computing_structure_solution
;
'SHELXS (Sheldrick, 2013)'
;
_diffrn_ambient_temperature 173.1500
_diffrn_detector_area_resol_mean 28.5714
_diffrn_measured_fraction_theta_full 0.985
_diffrn_measured_fraction_theta_max 0.987
_diffrn_measurement_device
;
Saturn724+ (2x2 bin mode)
;
_diffrn_measurement_device_details
;
AFC10: Fixed Chi 2 circle
;
_diffrn_measurement_device_type 'Saturn724+ CCD'
_diffrn_measurement_method '\w scans at fixed \c = 45\%'
_diffrn_orient_matrix_type d*Trek
_diffrn_orient_matrix_UB_11 0.0265
_diffrn_orient_matrix_UB_12 -0.0308
_diffrn_orient_matrix_UB_13 0.1218
_diffrn_orient_matrix_UB_21 0.0234
_diffrn_orient_matrix_UB_22 -0.0786
_diffrn_orient_matrix_UB_23 -0.0250
_diffrn_orient_matrix_UB_31 0.0625
_diffrn_orient_matrix_UB_32 0.0213
_diffrn_orient_matrix_UB_33 -0.0082
_diffrn_radiation_detector CCD
_diffrn_radiation_monochromator 'Graphite Monochromator'
_diffrn_radiation_type MoK\a
_diffrn_radiation_wavelength 0.71073
_diffrn_reflns_av_R_equivalents 0.0375
_diffrn_reflns_av_unetI/netI 0.0237
_diffrn_reflns_Laue_measured_fraction_full 0.985
_diffrn_reflns_Laue_measured_fraction_max 0.987
_diffrn_reflns_limit_h_max 10
_diffrn_reflns_limit_h_min -9
_diffrn_reflns_limit_k_max 15
_diffrn_reflns_limit_k_min -15
_diffrn_reflns_limit_l_max 19
_diffrn_reflns_limit_l_min -19
_diffrn_reflns_number 14799
_diffrn_reflns_point_group_measured_fraction_full 0.985
_diffrn_reflns_point_group_measured_fraction_max 0.987
_diffrn_reflns_theta_full 26.000
_diffrn_reflns_theta_max 27.463
_diffrn_reflns_theta_min 2.945
_diffrn_source 'Sealed Tube'
_diffrn_source_current 30.0000
_diffrn_source_power 1.5000
_diffrn_source_voltage 50.0000
_exptl_absorpt_coefficient_mu 0.237
_exptl_absorpt_correction_T_max 1.0000
_exptl_absorpt_correction_T_min 0.9068
_exptl_absorpt_correction_type multi-scan
_exptl_absorpt_process_details 'CrystalClear (Rigaku Inc., 2007)'
_exptl_crystal_colour Colorless
_exptl_crystal_density_diffrn 1.310
_exptl_crystal_description block
_exptl_crystal_F_000 576
_exptl_crystal_size_max 0.241
_exptl_crystal_size_mid 0.231
_exptl_crystal_size_min 0.214
_refine_diff_density_max 0.190
_refine_diff_density_min -0.195
_refine_diff_density_rms 0.037
_refine_ls_abs_structure_details
;
 Flack x determined using 1248 quotients [(I+)-(I-)]/[(I+)+(I-)]
 (Parsons and Flack (2004), Acta Cryst. A60, s61).
;
_refine_ls_abs_structure_Flack 0.10(3)
_refine_ls_extinction_method none
_refine_ls_goodness_of_fit_ref 1.187
_refine_ls_hydrogen_treatment mixed
_refine_ls_matrix_type full
_refine_ls_number_parameters 169
_refine_ls_number_reflns 3080
_refine_ls_number_restraints 0
_refine_ls_restrained_S_all 1.187
_refine_ls_R_factor_all 0.0361
_refine_ls_R_factor_gt 0.0357
_refine_ls_shift/su_max 0.000
_refine_ls_shift/su_mean 0.000
_refine_ls_structure_factor_coef Fsqd
_refine_ls_weighting_details 'w=1/[\s^2^(Fo^2^)+(0.0317P)^2^+0.3691P] where P=(Fo^2^+2Fc^2^)/3'
_refine_ls_weighting_scheme calc
_refine_ls_wR_factor_gt 0.0838
_refine_ls_wR_factor_ref 0.0840
_reflns_Friedel_coverage 0.732
_reflns_Friedel_fraction_full 0.986
_reflns_Friedel_fraction_max 0.988
_reflns_number_gt 3061
_reflns_number_total 3080
_reflns_threshold_expression 'I > 2\s(I)'
_cod_data_source_file ol5b01779_si_004.cif
_cod_data_source_block sa3804
_cod_original_cell_volume 1366.0(7)
_cod_database_code 1555126
_shelxl_version_number 2013-4
_shelx_space_group_comment
;
The symmetry employed for this shelxl refinement is uniquely defined
by the following loop, which should always be used as a source of
symmetry information in preference to the above space-group names.
They are only intended as comments.
;
_diffrn_number_total 1806
_olex2_refinement_description
;
1. Fixed Uiso
 At 1.2 times of:
  All C(H) groups, All C(H,H) groups
 At 1.5 times of:
  All C(H,H,H) groups
2.a Ternary CH refined with riding coordinates:
 C1(H1A), C2(H2)
2.b Secondary CH2 refined with riding coordinates:
 C3(H3A,H3B), C4(H4A,H4B), C5(H5A,H5B)
2.c Aromatic/amide H refined with riding coordinates:
 C8(H8), C9(H9), C11(H11), C12(H12)
2.d Idealised Me refined as rotating group:
 C6(H6A,H6B,H6C), C13(H13A,H13B,H13C)
;

loop_
_space_group_symop_operation_xyz
'x, y, z'
'-x+1/2, -y, z+1/2'
'-x, y+1/2, -z+1/2'
'x+1/2, -y+1/2, -z'

loop_
_atom_site_label
_atom_site_type_symbol
_atom_site_fract_x
_atom_site_fract_y
_atom_site_fract_z
_atom_site_U_iso_or_equiv
_atom_site_adp_type
_atom_site_occupancy
_atom_site_site_symmetry_order
_atom_site_calc_flag
_atom_site_refinement_flags_posn
S1 S 0.70710(8) 0.48725(5) 0.38006(4) 0.02750(15) Uani 1 1 d .
O1 O 0.2721(3) 0.75718(15) 0.46183(11) 0.0346(4) Uani 1 1 d .
O2 O 0.6241(3) 0.42572(16) 0.30969(12) 0.0363(4) Uani 1 1 d .
O3 O 0.8804(2) 0.52715(16) 0.36915(13) 0.0389(4) Uani 1 1 d .
N1 N 0.5925(3) 0.60052(17) 0.40104(14) 0.0263(4) Uani 1 1 d .
C1 C 0.3429(3) 0.65243(19) 0.49685(17) 0.0260(5) Uani 1 1 d .
H1A H 0.4407 0.6703 0.5354 0.031 Uiso 1 1 calc R
C2 C 0.4053(3) 0.5837(2) 0.41590(16) 0.0270(5) Uani 1 1 d .
H2 H 0.3791 0.5022 0.4235 0.032 Uiso 1 1 calc R
C3 C 0.3002(4) 0.6340(2) 0.33998(18) 0.0358(6) Uani 1 1 d .
H3A H 0.3599 0.6265 0.2836 0.043 Uiso 1 1 calc R
H3B H 0.1889 0.5971 0.3355 0.043 Uiso 1 1 calc R
C4 C 0.2822(4) 0.7577(2) 0.36632(16) 0.0374(6) Uani 1 1 d .
H4A H 0.3806 0.8017 0.3464 0.045 Uiso 1 1 calc R
H4B H 0.1791 0.7906 0.3407 0.045 Uiso 1 1 calc R
C5 C 0.2070(4) 0.5901(2) 0.55002(17) 0.0353(5) Uani 1 1 d .
H5A H 0.1201 0.5612 0.5096 0.042 Uiso 1 1 calc R
H5B H 0.1519 0.6440 0.5900 0.042 Uiso 1 1 calc R
C6 C 0.2789(5) 0.4906(2) 0.60418(19) 0.0483(7) Uani 1 1 d .
H6A H 0.3285 0.4349 0.5647 0.072 Uiso 1 1 calc GR
H6B H 0.1881 0.4556 0.6378 0.072 Uiso 1 1 calc GR
H6C H 0.3655 0.5185 0.6441 0.072 Uiso 1 1 calc GR
C7 C 0.6997(3) 0.40115(19) 0.47696(15) 0.0257(5) Uani 1 1 d .
C8 C 0.6235(3) 0.2940(2) 0.47551(17) 0.0296(5) Uani 1 1 d .
H8 H 0.5766 0.2652 0.4232 0.036 Uiso 1 1 calc R
C9 C 0.6183(3) 0.2302(2) 0.55363(18) 0.0330(6) Uani 1 1 d .
H9 H 0.5677 0.1580 0.5529 0.040 Uiso 1 1 calc R
C10 C 0.6864(3) 0.2714(2) 0.63231(16) 0.0305(5) Uani 1 1 d .
C11 C 0.7620(3) 0.3801(2) 0.63210(17) 0.0333(6) Uani 1 1 d .
H11 H 0.8079 0.4093 0.6845 0.040 Uiso 1 1 calc R
C12 C 0.7697(3) 0.4447(2) 0.55531(16) 0.0306(5) Uani 1 1 d .
H12 H 0.8211 0.5166 0.5558 0.037 Uiso 1 1 calc R
C13 C 0.6819(4) 0.2017(3) 0.71645(19) 0.0452(7) Uani 1 1 d .
H13A H 0.5960 0.1431 0.7113 0.068 Uiso 1 1 calc GR
H13B H 0.6547 0.2506 0.7658 0.068 Uiso 1 1 calc GR
H13C H 0.7920 0.1669 0.7260 0.068 Uiso 1 1 calc GR
H1 H 0.642(4) 0.643(3) 0.441(2) 0.048(10) Uiso 1 1 d .

loop_
_atom_site_aniso_label
_atom_site_aniso_U_11
_atom_site_aniso_U_22
_atom_site_aniso_U_33
_atom_site_aniso_U_23
_atom_site_aniso_U_13
_atom_site_aniso_U_12
S1 0.0281(3) 0.0280(3) 0.0264(3) -0.0007(2) 0.0050(2) 0.0032(2)
O1 0.0456(11) 0.0278(8) 0.0305(9) 0.0001(7) 0.0048(8) 0.0091(8)
O2 0.0465(11) 0.0361(10) 0.0263(9) -0.0060(8) 0.0013(8) 0.0062(9)
O3 0.0289(9) 0.0452(10) 0.0424(11) 0.0077(9) 0.0107(8) 0.0026(8)
N1 0.0238(10) 0.0240(9) 0.0312(11) -0.0004(8) 0.0024(8) -0.0009(8)
C1 0.0256(12) 0.0260(11) 0.0266(12) -0.0028(9) 0.0002(9) 0.0017(9)
C2 0.0257(11) 0.0257(11) 0.0296(11) -0.0056(9) 0.0028(10) -0.0016(9)
C3 0.0295(13) 0.0466(14) 0.0313(12) -0.0076(11) -0.0055(12) 0.0002(12)
C4 0.0378(13) 0.0445(14) 0.0300(12) 0.0057(11) -0.0034(12) 0.0078(13)
C5 0.0355(13) 0.0384(13) 0.0320(12) -0.0009(10) 0.0074(12) -0.0017(12)
C6 0.0696(19) 0.0389(14) 0.0365(15) 0.0048(12) 0.0120(15) -0.0010(15)
C7 0.0240(11) 0.0252(10) 0.0279(11) -0.0021(9) 0.0019(10) 0.0023(10)
C8 0.0290(12) 0.0268(11) 0.0330(13) -0.0056(10) -0.0041(10) -0.0013(10)
C9 0.0316(13) 0.0251(12) 0.0423(14) 0.0003(10) -0.0011(12) -0.0028(10)
C10 0.0278(13) 0.0316(12) 0.0321(12) 0.0025(10) 0.0017(10) 0.0019(10)
C11 0.0374(15) 0.0339(12) 0.0287(12) -0.0038(10) -0.0029(11) 0.0003(10)
C12 0.0342(13) 0.0243(11) 0.0332(12) -0.0048(9) 0.0011(11) -0.0042(10)
C13 0.055(2) 0.0415(15) 0.0392(14) 0.0101(13) 0.0010(14) -0.0032(14)

loop_
_atom_type_symbol
_atom_type_description
_atom_type_scat_dispersion_real
_atom_type_scat_dispersion_imag
_atom_type_scat_source
C C 0.0033 0.0016 'International Tables Vol C Tables 4.2.6.8 and 6.1.1.4'
H H 0.0000 0.0000 'International Tables Vol C Tables 4.2.6.8 and 6.1.1.4'
N N 0.0061 0.0033 'International Tables Vol C Tables 4.2.6.8 and 6.1.1.4'
O O 0.0106 0.0060 'International Tables Vol C Tables 4.2.6.8 and 6.1.1.4'
S S 0.1246 0.1234 'International Tables Vol C Tables 4.2.6.8 and 6.1.1.4'

loop_
_geom_angle_atom_site_label_1
_geom_angle_atom_site_label_2
_geom_angle_atom_site_label_3
_geom_angle
O2 S1 O3 120.15(12)
O2 S1 N1 107.61(12)
O2 S1 C7 107.94(12)
O3 S1 N1 105.94(11)
O3 S1 C7 107.97(12)
N1 S1 C7 106.49(11)
C4 O1 C1 110.34(19)
C2 N1 S1 117.40(15)
O1 C1 C2 105.93(19)
O1 C1 C5 109.5(2)
C5 C1 C2 112.9(2)
N1 C2 C1 111.12(19)
N1 C2 C3 111.3(2)
C3 C2 C1 102.85(19)
C4 C3 C2 102.9(2)
O1 C4 C3 105.3(2)
C1 C5 C6 113.0(2)
C8 C7 S1 120.91(18)
C8 C7 C12 120.7(2)
C12 C7 S1 118.38(18)
C7 C8 C9 118.9(2)
C10 C9 C8 121.6(2)
C9 C10 C11 118.4(2)
C9 C10 C13 121.5(2)
C11 C10 C13 120.1(2)
C12 C11 C10 121.0(2)
C11 C12 C7 119.4(2)

loop_
_geom_bond_atom_site_label_1
_geom_bond_atom_site_label_2
_geom_bond_distance
S1 O2 1.4325(19)
S1 O3 1.437(2)
S1 N1 1.626(2)
S1 C7 1.770(2)
O1 C1 1.440(3)
O1 C4 1.437(3)
N1 C2 1.488(3)
C1 C2 1.536(3)
C1 C5 1.513(4)
C2 C3 1.522(4)
C3 C4 1.503(4)
C5 C6 1.525(4)
C7 C8 1.384(3)
C7 C12 1.394(3)
C8 C9 1.391(4)
C9 C10 1.383(4)
C10 C11 1.399(4)
C10 C13 1.504(3)
C11 C12 1.380(3)

loop_
_geom_hbond_atom_site_label_D
_geom_hbond_atom_site_label_H
_geom_hbond_atom_site_label_A
_geom_hbond_distance_DH
_geom_hbond_distance_HA
_geom_hbond_distance_DA
_geom_hbond_angle_DHA
_geom_hbond_site_symmetry_A
N1 H1 O1 0.87(3) 2.13(3) 2.994(3) 177(3) 4_566

loop_
_geom_torsion_atom_site_label_1
_geom_torsion_atom_site_label_2
_geom_torsion_atom_site_label_3
_geom_torsion_atom_site_label_4
_geom_torsion
S1 N1 C2 C1 135.02(18)
S1 N1 C2 C3 -111.0(2)
S1 C7 C8 C9 -178.99(19)
S1 C7 C12 C11 178.6(2)
O1 C1 C2 N1 97.0(2)
O1 C1 C2 C3 -22.2(2)
O1 C1 C5 C6 -168.9(2)
O2 S1 N1 C2 50.6(2)
O2 S1 C7 C8 0.4(2)
O2 S1 C7 C12 -178.53(19)
O3 S1 N1 C2 -179.69(18)
O3 S1 C7 C8 -131.0(2)
O3 S1 C7 C12 50.2(2)
N1 S1 C7 C8 115.7(2)
N1 S1 C7 C12 -63.2(2)
N1 C2 C3 C4 -85.2(2)
C1 O1 C4 C3 20.7(3)
C1 C2 C3 C4 33.9(3)
C2 C1 C5 C6 73.3(3)
C2 C3 C4 O1 -34.0(3)
C4 O1 C1 C2 1.3(3)
C4 O1 C1 C5 -120.7(2)
C5 C1 C2 N1 -143.2(2)
C5 C1 C2 C3 97.6(2)
C7 S1 N1 C2 -64.9(2)
C7 C8 C9 C10 0.3(4)
C8 C7 C12 C11 -0.3(4)
C8 C9 C10 C11 -0.1(4)
C8 C9 C10 C13 -179.4(3)
C9 C10 C11 C12 -0.3(4)
C10 C11 C12 C7 0.5(4)
C12 C7 C8 C9 -0.1(4)
C13 C10 C11 C12 179.0(3)
